data_4307729
loop_
_publ_author_name
'Guillermo A. Santillan'
'Carl J. Carrano'

_publ_section_title
;
Synthesis and Characterization of Copper(II) Complexes of Nonfacially
Coordinating Heteroscorpionate Ligands
(4-Carboxyphenyl)bis(3,5-dimethylpyrazolyl)methane and
(3-Carboxyphenyl)bis(3,5-dimethylpyrazolyl)methane
;
_journal_name_full 'Inorganic Chemistry'
_journal_page_first 1751
_journal_page_last 1759
_journal_paper_doi 10.1021/ic062226u
_journal_volume 46
_journal_year 2007
_chemical_formula_sum 'C18.5 H19 Cl Cu N4 O2.5'
_chemical_formula_weight 436.37
_chemical_name_systematic
; 
 ? 
;
_space_group_IT_number 14
_symmetry_cell_setting monoclinic
_symmetry_space_group_name_Hall '-P 2ybc'
_symmetry_space_group_name_H-M 'P 1 21/c 1'
_atom_sites_solution_hydrogens geom
_atom_sites_solution_primary direct
_atom_sites_solution_secondary difmap
_audit_creation_method SHELXL-97
_cell_angle_alpha 90.00
_cell_angle_beta 107.607(10)
_cell_angle_gamma 90.00
_cell_formula_units_Z 4
_cell_length_a 9.300(3)
_cell_length_b 15.852(5)
_cell_length_c 13.942(6)
_cell_measurement_reflns_used 806
_cell_measurement_temperature 200(2)
_cell_measurement_theta_max 18.71
_cell_measurement_theta_min 2.99
_cell_volume 1959.1(12)
_computing_cell_refinement 'Bruker SMART'
_computing_data_collection 'Bruker SMART'
_computing_data_reduction 'Bruker SAINT'
_computing_molecular_graphics 'Bruker SHELXTL'
_computing_publication_material 'Bruker SHELXTL'
_computing_structure_refinement 'SHELXL-97 (Sheldrick, 1997)'
_computing_structure_solution 'SHELXS-97 (Sheldrick, 1990)'
_diffrn_ambient_temperature 200(2)
_diffrn_measured_fraction_theta_full 0.998
_diffrn_measured_fraction_theta_max 0.998
_diffrn_measurement_device_type 'CCD area detector'
_diffrn_measurement_method 'phi and omega scans'
_diffrn_radiation_monochromator graphite
_diffrn_radiation_source 'fine-focus sealed tube'
_diffrn_radiation_type MoK\a
_diffrn_radiation_wavelength 0.71073
_diffrn_reflns_av_R_equivalents 0.1409
_diffrn_reflns_av_sigmaI/netI 0.1694
_diffrn_reflns_limit_h_max 10
_diffrn_reflns_limit_h_min -11
_diffrn_reflns_limit_k_max 18
_diffrn_reflns_limit_k_min -17
_diffrn_reflns_limit_l_max 16
_diffrn_reflns_limit_l_min -16
_diffrn_reflns_number 14850
_diffrn_reflns_theta_full 25.05
_diffrn_reflns_theta_max 25.05
_diffrn_reflns_theta_min 2.57
_exptl_absorpt_coefficient_mu 1.275
_exptl_absorpt_correction_type SADABS-multiscan
_exptl_crystal_colour green
_exptl_crystal_density_diffrn 1.480
_exptl_crystal_density_meas 0
_exptl_crystal_density_method 'not measured'
_exptl_crystal_description irreg
_exptl_crystal_F_000 896
_exptl_crystal_size_max 0.2
_exptl_crystal_size_mid 0.1
_exptl_crystal_size_min 0.1
_refine_diff_density_max 1.942
_refine_diff_density_min -0.603
_refine_diff_density_rms 0.152
_refine_ls_extinction_method none
_refine_ls_goodness_of_fit_ref 0.985
_refine_ls_hydrogen_treatment mixed
_refine_ls_matrix_type full
_refine_ls_number_parameters 253
_refine_ls_number_reflns 3456
_refine_ls_number_restraints 0
_refine_ls_restrained_S_all 0.985
_refine_ls_R_factor_all 0.1781
_refine_ls_R_factor_gt 0.0873
_refine_ls_shift/su_max 0.027
_refine_ls_shift/su_mean 0.001
_refine_ls_structure_factor_coef Fsqd
_refine_ls_weighting_details 'calc w=1/[\s^2^(Fo^2^)+(0.1597P)^2^+0.0000P] where P=(Fo^2^+2Fc^2^)/3'
_refine_ls_weighting_scheme calc
_refine_ls_wR_factor_gt 0.2288
_refine_ls_wR_factor_ref 0.2832
_reflns_number_gt 1674
_reflns_number_total 3456
_reflns_threshold_expression >2sigma(I)
_cod_data_source_file ic062226usi20061122_013844.cif
_cod_data_source_block justin118a
_cod_depositor_comments
;
The following automatic conversions were performed:
'_symmetry_cell_setting' value 'Monoclinic' changed to 'monoclinic'
according to '/home/saulius/struct/CIF-dictionaries/cif_core.dic'
dictionary named 'cif_core.dic' version 2.4.1 from 2010-06-29.

Automatic conversion script
Id: cif_fix_enum 1527 2010-12-29 10:47:43Z saulius 
;
_cod_original_cell_volume 1959.0(13)
_cod_original_formula_sum 'C18.50 H19 Cl Cu N4 O2.50'
_cod_database_code 4307729

loop_
_symmetry_equiv_pos_as_xyz
'x, y, z'
'-x, y+1/2, -z+1/2'
'-x, -y, -z'
'x, -y-1/2, z-1/2'

loop_
_atom_site_label
_atom_site_type_symbol
_atom_site_fract_x
_atom_site_fract_y
_atom_site_fract_z
_atom_site_U_iso_or_equiv
_atom_site_adp_type
_atom_site_occupancy
_atom_site_symmetry_multiplicity
_atom_site_calc_flag
_atom_site_refinement_flags
_atom_site_disorder_assembly
_atom_site_disorder_group
Cu1 Cu 0.49687(13) 0.86968(7) 0.76594(9) 0.0365(5) Uani 1 1 d . . .
Cl1 Cl 0.4976(3) 0.90147(15) 0.60119(18) 0.0432(7) Uani 1 1 d . . .
O1 O 0.3757(8) 0.9680(4) 0.7954(5) 0.0452(18) Uani 1 1 d . . .
O2 O 0.6190(7) 0.9689(4) 0.8441(5) 0.0422(17) Uani 1 1 d . . .
N1 N 0.3388(9) 0.7813(5) 0.7487(6) 0.036(2) Uani 1 1 d . . .
N2 N 0.3638(8) 0.7129(5) 0.8102(5) 0.0336(19) Uani 1 1 d . . .
N3 N 0.6570(8) 0.7832(5) 0.8121(6) 0.0331(19) Uani 1 1 d . . .
N4 N 0.6313(8) 0.7128(5) 0.8628(5) 0.0342(19) Uani 1 1 d . . .
C1 C 0.2457(11) 0.5767(6) 0.8381(8) 0.043(3) Uani 1 1 d . . .
H1A H 0.3388 0.5719 0.8943 0.065 Uiso 1 1 calc R . .
H1B H 0.2382 0.5291 0.7921 0.065 Uiso 1 1 calc R . .
H1C H 0.1587 0.5764 0.8639 0.065 Uiso 1 1 calc R . .
C2 C 0.2476(11) 0.6586(6) 0.7822(7) 0.035(2) Uani 1 1 d . . .
C3 C 0.1430(11) 0.6927(6) 0.7003(7) 0.042(3) Uani 1 1 d . . .
H3A H 0.0484 0.6692 0.6634 0.050 Uiso 1 1 calc R . .
C4 C 0.2037(11) 0.7684(6) 0.6823(7) 0.040(2) Uani 1 1 d . . .
C5 C 0.1358(12) 0.8328(7) 0.6019(8) 0.057(3) Uani 1 1 d . . .
H5A H 0.2040 0.8812 0.6101 0.086 Uiso 1 1 calc R . .
H5B H 0.0385 0.8516 0.6078 0.086 Uiso 1 1 calc R . .
H5C H 0.1208 0.8074 0.5355 0.086 Uiso 1 1 calc R . .
C6 C 0.7564(10) 0.5790(6) 0.9392(7) 0.038(2) Uani 1 1 d . . .
H6A H 0.8519 0.5501 0.9455 0.057 Uiso 1 1 calc R . .
H6B H 0.6721 0.5430 0.9026 0.057 Uiso 1 1 calc R . .
H6C H 0.7486 0.5911 1.0064 0.057 Uiso 1 1 calc R . .
C7 C 0.7513(11) 0.6591(6) 0.8837(6) 0.036(2) Uani 1 1 d . . .
C8 C 0.8540(11) 0.6967(6) 0.8461(7) 0.042(3) Uani 1 1 d . . .
H8A H 0.9514 0.6760 0.8499 0.050 Uiso 1 1 calc R . .
C9 C 0.7905(12) 0.7702(7) 0.8017(8) 0.047(3) Uani 1 1 d . . .
C10 C 0.8590(13) 0.8383(7) 0.7494(10) 0.063(3) Uani 1 1 d . . .
H10A H 0.7858 0.8839 0.7255 0.094 Uiso 1 1 calc R . .
H10B H 0.8838 0.8132 0.6921 0.094 Uiso 1 1 calc R . .
H10C H 0.9508 0.8610 0.7973 0.094 Uiso 1 1 calc R . .
C11 C 0.4979(9) 0.7105(6) 0.8972(7) 0.031(2) Uani 1 1 d . . .
H11A H 0.4982 0.6561 0.9336 0.037 Uiso 1 1 calc R . .
C12 C 0.4981(10) 0.7826(6) 0.9688(7) 0.033(2) Uani 1 1 d . . .
C13 C 0.6347(11) 0.8148(7) 1.0276(7) 0.047(3) Uani 1 1 d . . .
H13A H 0.7271 0.7911 1.0247 0.057 Uiso 1 1 calc R . .
C14 C 0.6343(12) 0.8842(7) 1.0926(8) 0.047(3) Uani 1 1 d . . .
H14A H 0.7271 0.9073 1.1331 0.057 Uiso 1 1 calc R . .
C15 C 0.5007(12) 0.9177(6) 1.0968(7) 0.035(2) Uani 1 1 d . . .
C16 C 0.3661(12) 0.8835(6) 1.0418(8) 0.044(3) Uani 1 1 d . . .
H16A H 0.2739 0.9052 1.0475 0.053 Uiso 1 1 calc R . .
C17 C 0.3656(12) 0.8153(6) 0.9762(7) 0.045(3) Uani 1 1 d . . .
H17A H 0.2724 0.7919 0.9369 0.054 Uiso 1 1 calc R . .
C18 C 0.4995(13) 1.0033(7) 0.8444(7) 0.042(3) Uani 1 1 d . . .
O3 O 0.913(2) 0.9272(17) 0.9816(16) 0.100(7) Uani 0.50 1 d P . .
C19 C 1.016(11) 1.014(6) 1.032(14) 0.25(7) Uani 0.50 1 d P . .

loop_
_atom_site_aniso_label
_atom_site_aniso_U_11
_atom_site_aniso_U_22
_atom_site_aniso_U_33
_atom_site_aniso_U_23
_atom_site_aniso_U_13
_atom_site_aniso_U_12
Cu1 0.0445(8) 0.0355(8) 0.0316(7) 0.0057(5) 0.0145(6) 0.0070(6)
Cl1 0.0682(18) 0.0347(14) 0.0313(14) 0.0042(10) 0.0220(13) 0.0022(13)
O1 0.061(5) 0.035(4) 0.040(4) -0.001(3) 0.015(4) 0.003(4)
O2 0.042(4) 0.043(4) 0.047(4) 0.002(3) 0.022(3) 0.001(4)
N1 0.040(5) 0.032(5) 0.037(5) 0.011(4) 0.012(4) 0.010(4)
N2 0.036(5) 0.036(5) 0.026(4) 0.008(4) 0.005(4) 0.007(4)
N3 0.031(5) 0.026(4) 0.047(5) 0.006(4) 0.019(4) 0.010(4)
N4 0.042(5) 0.033(5) 0.030(5) 0.003(4) 0.014(4) 0.002(4)
C1 0.047(7) 0.028(5) 0.056(7) -0.003(5) 0.016(5) -0.001(5)
C2 0.035(6) 0.040(6) 0.034(6) -0.004(5) 0.016(5) 0.001(5)
C3 0.035(6) 0.049(7) 0.038(6) -0.004(5) 0.006(5) -0.001(5)
C4 0.040(6) 0.042(6) 0.036(6) 0.001(5) 0.008(5) -0.001(5)
C5 0.052(7) 0.074(8) 0.040(7) 0.016(6) 0.005(5) 0.017(7)
C6 0.037(6) 0.029(5) 0.042(6) -0.005(5) 0.003(5) 0.008(5)
C7 0.041(6) 0.045(6) 0.021(5) -0.007(4) 0.009(4) 0.005(5)
C8 0.034(6) 0.049(7) 0.046(6) 0.009(5) 0.015(5) 0.012(5)
C9 0.066(8) 0.041(6) 0.041(6) 0.009(5) 0.025(6) 0.004(6)
C10 0.065(8) 0.057(7) 0.088(9) 0.018(7) 0.055(7) 0.009(7)
C11 0.033(6) 0.031(5) 0.031(5) -0.003(4) 0.014(5) 0.004(4)
C12 0.039(6) 0.036(6) 0.027(5) 0.007(4) 0.013(5) 0.009(5)
C13 0.039(6) 0.063(8) 0.033(6) 0.006(5) 0.001(5) 0.019(6)
C14 0.044(7) 0.059(7) 0.033(6) -0.013(5) 0.003(5) 0.004(6)
C15 0.056(7) 0.031(5) 0.023(5) 0.008(4) 0.019(5) 0.012(5)
C16 0.045(7) 0.045(7) 0.049(7) -0.006(5) 0.024(5) 0.004(5)
C17 0.051(7) 0.044(7) 0.044(7) 0.003(5) 0.019(5) -0.008(6)
C18 0.060(8) 0.057(7) 0.016(5) 0.014(5) 0.021(5) -0.001(6)
O3 0.077(16) 0.13(2) 0.087(15) 0.004(14) 0.012(13) 0.034(14)
C19 0.05(4) 0.11(7) 0.5(2) 0.00(7) -0.08(5) -0.01(4)

loop_
_atom_type_symbol
_atom_type_description
_atom_type_scat_dispersion_real
_atom_type_scat_dispersion_imag
_atom_type_scat_source
C C 0.0033 0.0016 'International Tables Vol C Tables 4.2.6.8 and 6.1.1.4'
H H 0.0000 0.0000 'International Tables Vol C Tables 4.2.6.8 and 6.1.1.4'
N N 0.0061 0.0033 'International Tables Vol C Tables 4.2.6.8 and 6.1.1.4'
O O 0.0106 0.0060 'International Tables Vol C Tables 4.2.6.8 and 6.1.1.4'
Cl Cl 0.1484 0.1585 'International Tables Vol C Tables 4.2.6.8 and 6.1.1.4'
Cu Cu 0.3201 1.2651 'International Tables Vol C Tables 4.2.6.8 and 6.1.1.4'

loop_
_geom_angle_atom_site_label_1
_geom_angle_atom_site_label_2
_geom_angle_atom_site_label_3
_geom_angle
_geom_angle_site_symmetry_1
_geom_angle_site_symmetry_3
_geom_angle_publ_flag
N3 Cu1 N1 90.4(3) . . ?
N3 Cu1 O1 150.5(3) . . ?
N1 Cu1 O1 97.5(3) . . ?
N3 Cu1 O2 96.7(3) . . ?
N1 Cu1 O2 150.9(3) . . ?
O1 Cu1 O2 63.7(3) . . ?
N3 Cu1 Cl1 104.0(2) . . ?
N1 Cu1 Cl1 104.6(2) . . ?
O1 Cu1 Cl1 101.4(2) . . ?
O2 Cu1 Cl1 100.93(19) . . ?
N3 Cu1 C18 124.3(4) . . ?
N1 Cu1 C18 125.9(3) . . ?
O1 Cu1 C18 32.4(3) . . ?
O2 Cu1 C18 31.3(3) . . ?
Cl1 Cu1 C18 104.8(2) . . ?
C18 O1 Cu1 88.8(6) . . ?
C18 O2 Cu1 89.2(6) . . ?
C4 N1 N2 105.2(8) . . ?
C4 N1 Cu1 134.3(7) . . ?
N2 N1 Cu1 120.4(6) . . ?
C2 N2 N1 111.0(7) . . ?
C2 N2 C11 129.5(8) . . ?
N1 N2 C11 119.2(8) . . ?
C9 N3 N4 104.3(7) . . ?
C9 N3 Cu1 135.7(7) . . ?
N4 N3 Cu1 119.7(6) . . ?
C7 N4 N3 110.9(7) . . ?
C7 N4 C11 129.5(8) . . ?
N3 N4 C11 119.0(7) . . ?
N2 C2 C3 107.2(9) . . ?
N2 C2 C1 122.2(8) . . ?
C3 C2 C1 130.6(9) . . ?
C2 C3 C4 105.6(9) . . ?
N1 C4 C3 111.0(9) . . ?
N1 C4 C5 120.6(9) . . ?
C3 C4 C5 128.4(10) . . ?
C8 C7 N4 105.6(8) . . ?
C8 C7 C6 131.6(9) . . ?
N4 C7 C6 122.8(8) . . ?
C7 C8 C9 107.0(9) . . ?
N3 C9 C8 112.2(9) . . ?
N3 C9 C10 118.9(9) . . ?
C8 C9 C10 128.8(10) . . ?
N2 C11 N4 109.0(7) . . ?
N2 C11 C12 111.0(7) . . ?
N4 C11 C12 111.4(7) . . ?
C17 C12 C13 120.2(9) . . ?
C17 C12 C11 120.8(9) . . ?
C13 C12 C11 119.0(8) . . ?
C12 C13 C14 118.8(9) . . ?
C15 C14 C13 120.2(10) . . ?
C16 C15 C14 120.8(9) . . ?
C16 C15 C18 119.1(9) . 3_677 ?
C14 C15 C18 120.0(10) . 3_677 ?
C15 C16 C17 119.3(9) . . ?
C12 C17 C16 120.7(10) . . ?
O2 C18 O1 118.0(10) . . ?
O2 C18 C15 121.3(10) . 3_677 ?
O1 C18 C15 120.6(10) . 3_677 ?
O2 C18 Cu1 59.4(5) . . ?
O1 C18 Cu1 58.8(5) . . ?
C15 C18 Cu1 173.9(6) 3_677 . ?
C19 O3 C19 34(10) 3_777 . ?
C19 C19 O3 103(10) 3_777 3_777 ?
C19 C19 O3 43(10) 3_777 . ?
O3 C19 O3 146(10) 3_777 . ?

loop_
_geom_bond_atom_site_label_1
_geom_bond_atom_site_label_2
_geom_bond_distance
_geom_bond_site_symmetry_2
_geom_bond_publ_flag
Cu1 N3 1.983(7) . ?
Cu1 N1 1.992(8) . ?
Cu1 O1 2.037(6) . ?
Cu1 O2 2.051(7) . ?
Cu1 Cl1 2.354(3) . ?
Cu1 C18 2.381(11) . ?
O1 C18 1.276(12) . ?
O2 C18 1.239(11) . ?
N1 C4 1.331(11) . ?
N1 N2 1.358(10) . ?
N2 C2 1.344(11) . ?
N2 C11 1.454(11) . ?
N3 C9 1.310(12) . ?
N3 N4 1.379(10) . ?
N4 C7 1.364(11) . ?
N4 C11 1.459(11) . ?
C1 C2 1.516(13) . ?
C2 C3 1.368(12) . ?
C3 C4 1.381(13) . ?
C4 C5 1.506(13) . ?
C6 C7 1.479(13) . ?
C7 C8 1.360(13) . ?
C8 C9 1.367(13) . ?
C9 C10 1.543(14) . ?
C11 C12 1.518(13) . ?
C12 C17 1.368(13) . ?
C12 C13 1.384(13) . ?
C13 C14 1.426(14) . ?
C14 C15 1.368(13) . ?
C15 C16 1.366(13) . ?
C15 C18 1.497(14) 3_677 ?
C16 C17 1.415(14) . ?
C18 C15 1.497(14) 3_677 ?
O3 C19 1.19(16) 3_777 ?
O3 C19 1.70(7) . ?
C19 C19 1.0(3) 3_777 ?
C19 O3 1.19(15) 3_777 ?
